data_9013660
loop_
_publ_author_name
'Jahn, S.'
'Martonak, R.'

_publ_section_title
;Phase behavior of protoenstatite at high pressure studied by atomistic
 simulations Locality: theoretical structure Note: modelled high-pressure
 phase at P = 0 GPa
;
_journal_name_full 'American Mineralogist'
_journal_page_first 950
_journal_page_last 956
_journal_paper_doi 10.2138/am.2009.3118
_journal_volume 94
_journal_year 2009
_chemical_compound_source 'theoretical structure'
_chemical_formula_structural MgSiO3
_chemical_formula_sum 'Mg O3 Si'
_symmetry_space_group_name_H-M 'P 21 c n'
_cell_angle_alpha 90
_cell_angle_beta 90
_cell_angle_gamma 90
_cell_length_a 9.039
_cell_length_b 8.695
_cell_length_c 5.089
_cell_formula_units_Z 8
_cell_volume 399.965
_database_code_amcsd 0004957
_diffrn_ambient_pressure 0
_exptl_crystal_density_diffrn 3.334
_cod_original_formula_sum 'O3 Si Mg'
_cod_database_code 9013660
_amcsd_formula_title MgSiO3

loop_
_space_group_symop_operation_xyz
x,y,z
x,-y,1/2+z
1/2+x,1/2+y,1/2-z
1/2+x,1/2-y,-z

loop_
_atom_site_label
_atom_site_fract_x
_atom_site_fract_y
_atom_site_fract_z
O1 0.12100 0.08640 0.05890
O2 0.37690 0.24600 0.10560
O3 0.35780 0.96090 0.27600
O4 0.87840 0.90870 0.87510
O5 0.62140 0.76030 0.95870
O6 0.64640 0.95170 0.56220
Si1 0.29670 0.08870 0.06840
Si2 0.70190 0.91040 0.86200
Mg1 0.99750 0.09610 0.71600
Mg2 0.00600 0.26270 0.21510

loop_
_cod_related_entry_id
_cod_related_entry_database
_cod_related_entry_code
1 AMCSD 0004957
